data_1566304
loop_
_publ_author_name
'Hirao, Yasukazu'
'Ihara, Keiji'
'Ishibashi, Yukihide'
'Tiu, Elisha Gabrielle'
'Asahi, Tsuyoshi'
'Kubo, Takashi'

_publ_section_title
;
 Mechanism and Kinetics of Fluorescence Quenching of Fluorene-Endcapped
 Butatriene: A Microspectroscopic Study of the Discrete State Constructed
 in Microcrystals
;
_journal_issue 2
_journal_name_full 'The Journal of Physical Chemistry C'
_journal_page_first 1196
_journal_page_last 1203
_journal_paper_doi 10.1021/acs.jpcc.1c09163
_journal_volume 126
_journal_year 2022
_chemical_formula_sum 'C28 H20'
_chemical_formula_weight 356.44
_chemical_name_common tetraphenylbutatriene
_chemical_name_systematic
;
1,1,4,4-tetraphenylbuta-1,2,3-triene
;
_space_group_crystal_system triclinic
_space_group_IT_number 2
_space_group_name_Hall '-P 1'
_space_group_name_H-M_alt 'P -1'
_atom_sites_solution_hydrogens geom
_atom_sites_solution_primary direct
_atom_sites_solution_secondary difmap
_audit_creation_method SHELXL-2018/1
_cell_angle_alpha 92.172(7)
_cell_angle_beta 104.863(7)
_cell_angle_gamma 105.068(7)
_cell_formula_units_Z 2
_cell_length_a 9.993(2)
_cell_length_b 10.043(2)
_cell_length_c 10.481(2)
_cell_measurement_reflns_used 4450
_cell_measurement_temperature 200(2)
_cell_measurement_theta_max 27.46
_cell_measurement_theta_min 3.05
_cell_volume 975.5(3)
_computing_cell_refinement 'RAPID AUTO'
_computing_data_collection 'RAPID AUTO (Rigaku, ????)'
_computing_data_reduction 'RAPID AUTO'
_computing_molecular_graphics
;
Yadokari-XG 2009 (K. Wakita, T. Nemoto, et al., 2009)
;
_computing_publication_material
;
Yadokari-XG 2009 (K. Wakita, T. Nemoto, et al., 2009)
;
_computing_structure_refinement 'SHELXL-2018/1 (Sheldrick, 2018)'
_computing_structure_solution 'SHELXT-2018/2 (Sheldrick, 2018)'
_diffrn_ambient_temperature 200(2)
_diffrn_measured_fraction_theta_full 0.995
_diffrn_measured_fraction_theta_max 0.989
_diffrn_measurement_device_type
;
Rigaku MicroMax-007HF,VariMax-Mo and RAPID II
;
_diffrn_measurement_method \w
_diffrn_radiation_type MoK\a
_diffrn_radiation_wavelength 0.71075
_diffrn_reflns_av_R_equivalents 0.0650
_diffrn_reflns_av_unetI/netI 0.1038
_diffrn_reflns_Laue_measured_fraction_full 0.995
_diffrn_reflns_Laue_measured_fraction_max 0.989
_diffrn_reflns_limit_h_max 12
_diffrn_reflns_limit_h_min -11
_diffrn_reflns_limit_k_max 13
_diffrn_reflns_limit_k_min -13
_diffrn_reflns_limit_l_max 13
_diffrn_reflns_limit_l_min -13
_diffrn_reflns_number 9044
_diffrn_reflns_point_group_measured_fraction_full 0.995
_diffrn_reflns_point_group_measured_fraction_max 0.989
_diffrn_reflns_theta_full 25.242
_diffrn_reflns_theta_max 27.482
_diffrn_reflns_theta_min 3.050
_diffrn_source 'micro-focus rotating anode'
_exptl_absorpt_coefficient_mu 0.069
_exptl_absorpt_correction_T_max 1.0000
_exptl_absorpt_correction_T_min 0.2054
_exptl_absorpt_correction_type multi-scan
_exptl_absorpt_process_details
;
Empirical Absorption Correction   March 2001 T. Higashi
    Rigaku Corporation, Tokyo, Japan
;
_exptl_crystal_colour Yellow
_exptl_crystal_density_diffrn 1.213
_exptl_crystal_density_method 'not measured'
_exptl_crystal_description Needle
_exptl_crystal_F_000 376
_exptl_crystal_size_max 0.400
_exptl_crystal_size_mid 0.100
_exptl_crystal_size_min 0.100
_refine_diff_density_max 0.278
_refine_diff_density_min -0.419
_refine_diff_density_rms 0.071
_refine_ls_extinction_method none
_refine_ls_goodness_of_fit_ref 1.029
_refine_ls_hydrogen_treatment constr
_refine_ls_matrix_type full
_refine_ls_number_parameters 253
_refine_ls_number_reflns 4417
_refine_ls_number_restraints 0
_refine_ls_restrained_S_all 1.029
_refine_ls_R_factor_all 0.1700
_refine_ls_R_factor_gt 0.0808
_refine_ls_shift/su_max 0.000
_refine_ls_shift/su_mean 0.000
_refine_ls_structure_factor_coef Fsqd
_refine_ls_weighting_details 'w=1/[\s^2^(Fo^2^)+(0.1412P)^2^] where P=(Fo^2^+2Fc^2^)/3'
_refine_ls_weighting_scheme calc
_refine_ls_wR_factor_gt 0.2165
_refine_ls_wR_factor_ref 0.2772
_reflns_Friedel_coverage 0.000
_reflns_number_gt 2027
_reflns_number_total 4417
_reflns_threshold_expression 'I > 2\s(I)'
_cod_data_source_file jp1c09163_si_002.cif
_cod_data_source_block 1
_cod_original_cell_volume 975.6(4)
_cod_database_code 1566304
_shelx_shelxl_version_number 2018/1
_shelx_space_group_comment
;
The symmetry employed for this shelxl refinement is uniquely defined
by the following loop, which should always be used as a source of
symmetry information in preference to the above space-group names.
They are only intended as comments.
;
_shelx_estimated_absorpt_t_min 0.973
_shelx_estimated_absorpt_t_max 0.993

loop_
_space_group_symop_operation_xyz
'x, y, z'
'-x, -y, -z'

loop_
_atom_site_label
_atom_site_type_symbol
_atom_site_fract_x
_atom_site_fract_y
_atom_site_fract_z
_atom_site_U_iso_or_equiv
_atom_site_adp_type
_atom_site_occupancy
_atom_site_site_symmetry_order
_atom_site_calc_flag
_atom_site_refinement_flags_posn
_atom_site_refinement_flags_adp
_atom_site_refinement_flags_occupancy
_atom_site_disorder_assembly
_atom_site_disorder_group
C1 C 0.2752(4) 0.4487(4) 0.5019(3) 0.0425(9) Uani 1 1 d . . . . .
C2 C 0.2250(4) 0.5438(4) 0.5323(4) 0.0430(9) Uani 1 1 d . . . . .
C3 C 0.3260(3) 0.3475(3) 0.4610(3) 0.0390(8) Uani 1 1 d . . . . .
C4 C 0.1736(3) 0.6507(3) 0.5566(4) 0.0393(8) Uani 1 1 d . . . . .
C5 C 0.3263(3) 0.3342(3) 0.3199(4) 0.0396(8) Uani 1 1 d . . . . .
C6 C 0.3360(4) 0.4478(4) 0.2487(4) 0.0522(10) Uani 1 1 d . . . . .
H1 H 0.347629 0.536349 0.292422 0.063 Uiso 1 1 calc R U . . .
C7 C 0.3290(5) 0.4354(4) 0.1156(4) 0.0601(11) Uani 1 1 d . . . . .
H2 H 0.334006 0.514530 0.068234 0.072 Uiso 1 1 calc R U . . .
C8 C 0.3147(4) 0.3067(4) 0.0503(4) 0.0535(10) Uani 1 1 d . . . . .
H3 H 0.311565 0.298130 -0.041092 0.064 Uiso 1 1 calc R U . . .
C9 C 0.3053(4) 0.1932(4) 0.1188(4) 0.0488(10) Uani 1 1 d . . . . .
H4 H 0.293602 0.104957 0.074329 0.059 Uiso 1 1 calc R U . . .
C10 C 0.3128(4) 0.2058(4) 0.2533(4) 0.0428(9) Uani 1 1 d . . . . .
H5 H 0.308659 0.126483 0.300416 0.051 Uiso 1 1 calc R U . . .
C11 C 0.3752(3) 0.2536(3) 0.5546(3) 0.0386(8) Uani 1 1 d . . . . .
C12 C 0.4925(4) 0.2037(3) 0.5500(4) 0.0424(9) Uani 1 1 d . . . . .
H6 H 0.540702 0.228898 0.483655 0.051 Uiso 1 1 calc R U . . .
C13 C 0.5388(4) 0.1178(4) 0.6415(4) 0.0478(10) Uani 1 1 d . . . . .
H7 H 0.620316 0.087030 0.638683 0.057 Uiso 1 1 calc R U . . .
C14 C 0.4682(4) 0.0763(4) 0.7368(4) 0.0502(9) Uani 1 1 d . . . . .
H8 H 0.498864 0.015115 0.797388 0.060 Uiso 1 1 calc R U . . .
C15 C 0.3513(4) 0.1254(4) 0.7427(4) 0.0501(10) Uani 1 1 d . . . . .
H9 H 0.302169 0.097664 0.807927 0.060 Uiso 1 1 calc R U . . .
C16 C 0.3065(4) 0.2138(4) 0.6548(3) 0.0438(9) Uani 1 1 d . . . . .
H10 H 0.228460 0.248443 0.661569 0.053 Uiso 1 1 calc R U . . .
C17 C 0.1847(4) 0.6982(3) 0.6960(4) 0.0400(8) Uani 1 1 d . . . . .
C18 C 0.3067(4) 0.7014(4) 0.7969(4) 0.0442(9) Uani 1 1 d . . . . .
H11 H 0.382476 0.671675 0.776685 0.053 Uiso 1 1 calc R U . . .
C19 C 0.3194(4) 0.7473(4) 0.9264(4) 0.0503(10) Uani 1 1 d . . . . .
H12 H 0.404547 0.751084 0.994338 0.060 Uiso 1 1 calc R U . . .
C20 C 0.2089(4) 0.7877(4) 0.9571(4) 0.0528(10) Uani 1 1 d . . . . .
H13 H 0.217913 0.819549 1.046227 0.063 Uiso 1 1 calc R U . . .
C21 C 0.0858(4) 0.7822(4) 0.8593(4) 0.0504(10) Uani 1 1 d . . . . .
H14 H 0.008638 0.807406 0.881453 0.061 Uiso 1 1 calc R U . . .
C22 C 0.0733(4) 0.7400(3) 0.7287(4) 0.0434(9) Uani 1 1 d . . . . .
H15 H -0.010944 0.739496 0.661008 0.052 Uiso 1 1 calc R U . . .
C23 C 0.1137(4) 0.7216(3) 0.4444(4) 0.0403(8) Uani 1 1 d . . . . .
C24 C 0.1165(4) 0.8621(3) 0.4617(4) 0.0436(9) Uani 1 1 d . . . . .
H16 H 0.153015 0.911354 0.548266 0.052 Uiso 1 1 calc R U . . .
C25 C 0.0669(4) 0.9293(4) 0.3547(4) 0.0485(10) Uani 1 1 d . . . . .
H17 H 0.068163 1.023675 0.368643 0.058 Uiso 1 1 calc R U . . .
C26 C 0.0155(4) 0.8608(4) 0.2277(4) 0.0531(10) Uani 1 1 d . . . . .
H18 H -0.016647 0.907937 0.154078 0.064 Uiso 1 1 calc R U . . .
C27 C 0.0114(4) 0.7210(4) 0.2087(4) 0.0499(10) Uani 1 1 d . . . . .
H19 H -0.024140 0.672663 0.121813 0.060 Uiso 1 1 calc R U . . .
C28 C 0.0586(4) 0.6533(4) 0.3154(4) 0.0448(9) Uani 1 1 d . . . . .
H20 H 0.053628 0.557917 0.301151 0.054 Uiso 1 1 calc R U . . .

loop_
_atom_site_aniso_label
_atom_site_aniso_U_11
_atom_site_aniso_U_22
_atom_site_aniso_U_33
_atom_site_aniso_U_23
_atom_site_aniso_U_13
_atom_site_aniso_U_12
C1 0.0325(18) 0.057(2) 0.0370(19) -0.0055(16) 0.0034(16) 0.0182(16)
C2 0.0314(18) 0.057(2) 0.039(2) -0.0054(16) 0.0038(16) 0.0161(16)
C3 0.0281(17) 0.0460(18) 0.041(2) -0.0038(15) 0.0039(16) 0.0134(15)
C4 0.0275(17) 0.0446(18) 0.043(2) -0.0042(16) 0.0039(16) 0.0123(15)
C5 0.0263(17) 0.0465(19) 0.041(2) -0.0094(16) 0.0008(16) 0.0122(15)
C6 0.053(2) 0.055(2) 0.045(2) -0.0061(18) 0.005(2) 0.0177(19)
C7 0.073(3) 0.063(2) 0.042(2) 0.0061(19) 0.006(2) 0.025(2)
C8 0.049(2) 0.075(3) 0.034(2) -0.0071(19) 0.0010(19) 0.026(2)
C9 0.035(2) 0.064(2) 0.044(2) -0.0107(18) 0.0005(18) 0.0200(18)
C10 0.0350(19) 0.0484(19) 0.042(2) -0.0082(16) 0.0048(17) 0.0138(16)
C11 0.0300(18) 0.0446(18) 0.0359(19) -0.0111(15) 0.0023(16) 0.0103(15)
C12 0.038(2) 0.0478(19) 0.041(2) -0.0014(16) 0.0094(18) 0.0137(16)
C13 0.039(2) 0.056(2) 0.048(2) -0.0058(18) 0.0059(19) 0.0222(17)
C14 0.051(2) 0.057(2) 0.038(2) -0.0027(17) -0.0001(19) 0.0180(18)
C15 0.050(2) 0.058(2) 0.039(2) -0.0020(18) 0.0081(19) 0.0149(18)
C16 0.037(2) 0.057(2) 0.040(2) -0.0063(17) 0.0103(18) 0.0186(17)
C17 0.0304(18) 0.0413(18) 0.044(2) -0.0033(15) 0.0033(17) 0.0098(14)
C18 0.0346(19) 0.055(2) 0.043(2) -0.0029(17) 0.0061(18) 0.0183(16)
C19 0.039(2) 0.061(2) 0.045(2) -0.0006(18) 0.0018(19) 0.0140(18)
C20 0.054(2) 0.061(2) 0.042(2) -0.0055(18) 0.011(2) 0.0174(19)
C21 0.040(2) 0.065(2) 0.047(2) -0.0066(18) 0.0099(19) 0.0196(18)
C22 0.0339(19) 0.0483(19) 0.046(2) -0.0047(16) 0.0045(17) 0.0156(16)
C23 0.0296(18) 0.0439(19) 0.044(2) -0.0061(15) 0.0033(17) 0.0127(15)
C24 0.0318(19) 0.050(2) 0.047(2) -0.0060(16) 0.0051(17) 0.0147(16)
C25 0.037(2) 0.053(2) 0.058(3) 0.0043(18) 0.011(2) 0.0192(17)
C26 0.043(2) 0.068(3) 0.051(2) 0.010(2) 0.009(2) 0.0226(19)
C27 0.041(2) 0.067(2) 0.040(2) -0.0022(18) 0.0064(18) 0.0179(18)
C28 0.036(2) 0.054(2) 0.042(2) -0.0038(17) 0.0043(18) 0.0160(16)

loop_
_atom_type_symbol
_atom_type_description
_atom_type_scat_dispersion_real
_atom_type_scat_dispersion_imag
_atom_type_scat_source
C C 0.0033 0.0016 'International Tables Vol C Tables 4.2.6.8 and 6.1.1.4'
H H 0.0000 0.0000 'International Tables Vol C Tables 4.2.6.8 and 6.1.1.4'

loop_
_geom_angle_atom_site_label_1
_geom_angle_atom_site_label_2
_geom_angle_atom_site_label_3
_geom_angle
_geom_angle_site_symmetry_1
_geom_angle_site_symmetry_3
_geom_angle_publ_flag
C2 C1 C3 176.3(4) . . ?
C1 C2 C4 175.5(4) . . ?
C1 C3 C11 120.0(3) . . ?
C1 C3 C5 117.5(3) . . ?
C11 C3 C5 122.5(3) . . ?
C2 C4 C23 118.9(3) . . ?
C2 C4 C17 119.4(3) . . ?
C23 C4 C17 121.7(3) . . ?
C6 C5 C10 117.9(3) . . ?
C6 C5 C3 120.9(3) . . ?
C10 C5 C3 121.2(3) . . ?
C7 C6 C5 121.5(3) . . ?
C7 C6 H1 119.3 . . ?
C5 C6 H1 119.3 . . ?
C6 C7 C8 120.1(4) . . ?
C6 C7 H2 120.0 . . ?
C8 C7 H2 120.0 . . ?
C9 C8 C7 119.5(4) . . ?
C9 C8 H3 120.3 . . ?
C7 C8 H3 120.3 . . ?
C8 C9 C10 120.5(3) . . ?
C8 C9 H4 119.8 . . ?
C10 C9 H4 119.8 . . ?
C9 C10 C5 120.6(4) . . ?
C9 C10 H5 119.7 . . ?
C5 C10 H5 119.7 . . ?
C12 C11 C16 118.0(3) . . ?
C12 C11 C3 121.7(3) . . ?
C16 C11 C3 120.3(3) . . ?
C13 C12 C11 120.6(3) . . ?
C13 C12 H6 119.7 . . ?
C11 C12 H6 119.7 . . ?
C14 C13 C12 121.0(3) . . ?
C14 C13 H7 119.5 . . ?
C12 C13 H7 119.5 . . ?
C13 C14 C15 119.1(4) . . ?
C13 C14 H8 120.5 . . ?
C15 C14 H8 120.5 . . ?
C16 C15 C14 120.6(3) . . ?
C16 C15 H9 119.7 . . ?
C14 C15 H9 119.7 . . ?
C15 C16 C11 120.8(3) . . ?
C15 C16 H10 119.6 . . ?
C11 C16 H10 119.6 . . ?
C18 C17 C22 118.5(3) . . ?
C18 C17 C4 120.2(3) . . ?
C22 C17 C4 121.3(3) . . ?
C19 C18 C17 120.8(3) . . ?
C19 C18 H11 119.6 . . ?
C17 C18 H11 119.6 . . ?
C20 C19 C18 120.0(4) . . ?
C20 C19 H12 120.0 . . ?
C18 C19 H12 120.0 . . ?
C21 C20 C19 120.1(3) . . ?
C21 C20 H13 119.9 . . ?
C19 C20 H13 119.9 . . ?
C20 C21 C22 120.4(3) . . ?
C20 C21 H14 119.8 . . ?
C22 C21 H14 119.8 . . ?
C21 C22 C17 120.0(4) . . ?
C21 C22 H15 120.0 . . ?
C17 C22 H15 120.0 . . ?
C28 C23 C24 117.6(3) . . ?
C28 C23 C4 120.9(3) . . ?
C24 C23 C4 121.4(3) . . ?
C25 C24 C23 120.9(3) . . ?
C25 C24 H16 119.6 . . ?
C23 C24 H16 119.6 . . ?
C24 C25 C26 120.7(3) . . ?
C24 C25 H17 119.6 . . ?
C26 C25 H17 119.6 . . ?
C25 C26 C27 119.1(4) . . ?
C25 C26 H18 120.4 . . ?
C27 C26 H18 120.4 . . ?
C28 C27 C26 120.2(3) . . ?
C28 C27 H19 119.9 . . ?
C26 C27 H19 119.9 . . ?
C27 C28 C23 121.4(3) . . ?
C27 C28 H20 119.3 . . ?
C23 C28 H20 119.3 . . ?

loop_
_geom_bond_atom_site_label_1
_geom_bond_atom_site_label_2
_geom_bond_distance
_geom_bond_site_symmetry_2
_geom_bond_publ_flag
C1 C2 1.255(4) . ?
C1 C3 1.350(4) . ?
C2 C4 1.347(4) . ?
C3 C11 1.469(5) . ?
C3 C5 1.480(5) . ?
C4 C23 1.475(5) . ?
C4 C17 1.487(4) . ?
C5 C6 1.383(5) . ?
C5 C10 1.401(4) . ?
C6 C7 1.378(5) . ?
C6 H1 0.9500 . ?
C7 C8 1.395(5) . ?
C7 H2 0.9500 . ?
C8 C9 1.366(6) . ?
C8 H3 0.9500 . ?
C9 C10 1.392(5) . ?
C9 H4 0.9500 . ?
C10 H5 0.9500 . ?
C11 C12 1.399(4) . ?
C11 C16 1.411(5) . ?
C12 C13 1.386(5) . ?
C12 H6 0.9500 . ?
C13 C14 1.381(5) . ?
C13 H7 0.9500 . ?
C14 C15 1.396(5) . ?
C14 H8 0.9500 . ?
C15 C16 1.376(5) . ?
C15 H9 0.9500 . ?
C16 H10 0.9500 . ?
C17 C18 1.386(5) . ?
C17 C22 1.400(4) . ?
C18 C19 1.380(5) . ?
C18 H11 0.9500 . ?
C19 C20 1.376(5) . ?
C19 H12 0.9500 . ?
C20 C21 1.371(6) . ?
C20 H13 0.9500 . ?
C21 C22 1.382(5) . ?
C21 H14 0.9500 . ?
C22 H15 0.9500 . ?
C23 C28 1.398(5) . ?
C23 C24 1.408(5) . ?
C24 C25 1.380(5) . ?
C24 H16 0.9500 . ?
C25 C26 1.381(5) . ?
C25 H17 0.9500 . ?
C26 C27 1.399(5) . ?
C26 H18 0.9500 . ?
C27 C28 1.374(5) . ?
C27 H19 0.9500 . ?
C28 H20 0.9500 . ?

loop_
_geom_torsion_atom_site_label_1
_geom_torsion_atom_site_label_2
_geom_torsion_atom_site_label_3
_geom_torsion_atom_site_label_4
_geom_torsion
_geom_torsion_site_symmetry_1
_geom_torsion_site_symmetry_2
_geom_torsion_site_symmetry_3
_geom_torsion_site_symmetry_4
_geom_torsion_publ_flag
C1 C3 C5 C6 27.3(5) . . . . ?
C11 C3 C5 C6 -154.0(3) . . . . ?
C1 C3 C5 C10 -150.8(3) . . . . ?
C11 C3 C5 C10 27.8(5) . . . . ?
C10 C5 C6 C7 1.6(6) . . . . ?
C3 C5 C6 C7 -176.7(3) . . . . ?
C5 C6 C7 C8 -1.2(6) . . . . ?
C6 C7 C8 C9 1.1(6) . . . . ?
C7 C8 C9 C10 -1.3(6) . . . . ?
C8 C9 C10 C5 1.7(5) . . . . ?
C6 C5 C10 C9 -1.8(5) . . . . ?
C3 C5 C10 C9 176.5(3) . . . . ?
C1 C3 C11 C12 -144.2(3) . . . . ?
C5 C3 C11 C12 37.2(5) . . . . ?
C1 C3 C11 C16 34.2(5) . . . . ?
C5 C3 C11 C16 -144.4(3) . . . . ?
C16 C11 C12 C13 0.0(5) . . . . ?
C3 C11 C12 C13 178.5(3) . . . . ?
C11 C12 C13 C14 1.8(5) . . . . ?
C12 C13 C14 C15 -1.9(5) . . . . ?
C13 C14 C15 C16 0.1(5) . . . . ?
C14 C15 C16 C11 1.7(5) . . . . ?
C12 C11 C16 C15 -1.8(5) . . . . ?
C3 C11 C16 C15 179.7(3) . . . . ?
C2 C4 C17 C18 38.6(5) . . . . ?
C23 C4 C17 C18 -138.7(4) . . . . ?
C2 C4 C17 C22 -141.3(4) . . . . ?
C23 C4 C17 C22 41.5(5) . . . . ?
C22 C17 C18 C19 -1.2(5) . . . . ?
C4 C17 C18 C19 178.9(3) . . . . ?
C17 C18 C19 C20 1.4(6) . . . . ?
C18 C19 C20 C21 0.2(6) . . . . ?
C19 C20 C21 C22 -2.0(6) . . . . ?
C20 C21 C22 C17 2.2(6) . . . . ?
C18 C17 C22 C21 -0.6(5) . . . . ?
C4 C17 C22 C21 179.3(3) . . . . ?
C2 C4 C23 C28 24.7(5) . . . . ?
C17 C4 C23 C28 -158.0(3) . . . . ?
C2 C4 C23 C24 -152.0(3) . . . . ?
C17 C4 C23 C24 25.2(5) . . . . ?
C28 C23 C24 C25 -0.2(5) . . . . ?
C4 C23 C24 C25 176.6(3) . . . . ?
C23 C24 C25 C26 -1.1(5) . . . . ?
C24 C25 C26 C27 1.3(5) . . . . ?
C25 C26 C27 C28 -0.3(5) . . . . ?
C26 C27 C28 C23 -1.0(5) . . . . ?
C24 C23 C28 C27 1.3(5) . . . . ?
C4 C23 C28 C27 -175.6(3) . . . . ?
